data_7244374
loop_
_publ_author_name
'zigon, nicolas'
'Avarvari, Narcis'

_publ_section_title
;
 [4]Helicene based anions in electrocrystallization with
 tetrachalcogenafulvalene donors
;
_journal_name_full CrystEngComm
_journal_paper_doi 10.1039/D2CE00091A
_journal_year 2022
_chemical_formula_moiety 'C18 H11 O3 S, 0.31(H2 O), 2(C10 H8 S8), 1(Cl2 O1 S1)'
_chemical_formula_sum 'C38 H27.62 Cl2.01 O4.31 S18'
_chemical_formula_weight 1201.70
_chemical_name_systematic exp_1587
_space_group_crystal_system triclinic
_space_group_IT_number 2
_space_group_name_Hall '-P 1'
_space_group_name_H-M_alt 'P -1'
_atom_sites_solution_hydrogens mixed
_atom_sites_solution_primary dual
_audit_creation_date 2021-12-16
_audit_creation_method
;
Olex2 1.3-ac4
(compiled 2019.04.23 svn.r3594 for Rigaku Oxford Diffraction, GUI svn.r5739)
;
_audit_update_record
;
2022-01-17 deposited with the CCDC.	2022-02-09 downloaded from the CCDC.
;
_cell_angle_alpha 81.224(7)
_cell_angle_beta 78.147(7)
_cell_angle_gamma 64.043(10)
_cell_formula_units_Z 2
_cell_length_a 12.7324(14)
_cell_length_b 12.7345(13)
_cell_length_c 16.3097(11)
_cell_measurement_reflns_used 4286
_cell_measurement_temperature 150.00(10)
_cell_measurement_theta_max 75.2440
_cell_measurement_theta_min 2.7410
_cell_volume 2321.1(4)
_computing_cell_refinement 'CrysAlisPro 1.171.40.45a (Rigaku OD, 2019)'
_computing_data_collection 'CrysAlisPro 1.171.40.45a (Rigaku OD, 2019)'
_computing_data_reduction 'CrysAlisPro 1.171.40.45a (Rigaku OD, 2019)'
_computing_molecular_graphics 'Olex2 (Dolomanov et al., 2009)'
_computing_publication_material 'Olex2 (Dolomanov et al., 2009)'
_computing_structure_refinement 'ShelXL (Sheldrick, 2015)'
_computing_structure_solution 'ShelXT (Sheldrick, 2015)'
_diffrn_ambient_environment N~2~
_diffrn_ambient_temperature 150.00(10)
_diffrn_detector 'CCD plate'
_diffrn_detector_area_resol_mean 5.1990
_diffrn_detector_type AtlasS2
_diffrn_measured_fraction_theta_full 0.990
_diffrn_measured_fraction_theta_max 0.954
_diffrn_measurement_details
;
List of Runs (angles in degrees, time in seconds):

  # Type    Start    End  Width  t~exp~   \w     \q     \k     \f   Frames
#--------------------------------------------------------------------------
  1  \w    -96.00 -31.00   1.00    2.62    --  -41.11 125.00  90.00   65
  2  \w      6.00  57.00   1.00    2.62    --   41.11-125.00 -90.00   51
  3  \w      0.00 121.00   1.00    2.62    --   41.11  19.00 150.00  121
  4  \w    -38.00  26.00   1.00    2.62    --   41.11 -19.00 -30.00   64
  5  \w     24.00  91.00   1.00    2.62    --   41.11-125.00   0.00   67
  6  \w     30.00 103.00   1.00   29.07    --  112.00 -94.00   0.00   73
  7  \w     37.00 109.00   1.00   29.07    --  112.00-111.00 -30.00   72
  8  \w     40.00  71.00   1.00   29.07    --  112.00 -61.00   0.00   31
  9  \w     38.00 110.00   1.00   29.07    --  112.00-119.00 145.00   72
 10  \w     84.00 151.00   1.00   29.07    --  112.00  30.00  90.00   67
 11  \w     83.00 155.00   1.00   29.07    --  112.00 111.00  90.00   72
 12  \w     36.00 105.00   1.00   29.07    --  112.00 -77.00 150.00   69
 13  \w    118.00 158.00   1.00   29.07    --  112.00  77.00 -60.00   40
 14  \w     49.00 107.00   1.00   29.07    --  112.00-111.00  90.00   58
 15  \w     83.00 158.00   1.00   29.07    --  112.00  61.00 -90.00   75
 16  \w     84.00 152.00   1.00   29.07    --  112.00  30.00-120.00   68
 17  \w     92.00 119.00   1.00   29.07    --  112.00  61.00-180.00   27
 18  \w    132.00 158.00   1.00   29.07    --  112.00  61.00-180.00   26
 19  \w     36.00 109.00   1.00   29.07    --  112.00-111.00 -90.00   73
 20  \w    113.00 158.00   1.00   29.07    --  112.00  77.00 150.00   45
;
_diffrn_measurement_device 'four-circle diffractometer'
_diffrn_measurement_device_type 'SuperNova, Single source at offset/far, AtlasS2'
_diffrn_measurement_method '\w scans'
_diffrn_orient_matrix_type 'CrysAlisPro convention (1999,Acta A55,543-557)'
_diffrn_orient_matrix_UB_11 -0.0011799000
_diffrn_orient_matrix_UB_12 -0.0317394000
_diffrn_orient_matrix_UB_13 0.0950903000
_diffrn_orient_matrix_UB_21 -0.0279667000
_diffrn_orient_matrix_UB_22 0.1272645000
_diffrn_orient_matrix_UB_23 0.0135033000
_diffrn_orient_matrix_UB_31 -0.1333318000
_diffrn_orient_matrix_UB_32 0.0314951000
_diffrn_orient_matrix_UB_33 0.0117490000
_diffrn_radiation_monochromator mirror
_diffrn_radiation_probe x-ray
_diffrn_radiation_type 'Cu K\a'
_diffrn_radiation_wavelength 1.54184
_diffrn_reflns_av_R_equivalents 0.0384
_diffrn_reflns_av_unetI/netI 0.0671
_diffrn_reflns_Laue_measured_fraction_full 0.990
_diffrn_reflns_Laue_measured_fraction_max 0.954
_diffrn_reflns_limit_h_max 14
_diffrn_reflns_limit_h_min -15
_diffrn_reflns_limit_k_max 16
_diffrn_reflns_limit_k_min -15
_diffrn_reflns_limit_l_max 20
_diffrn_reflns_limit_l_min -18
_diffrn_reflns_number 16435
_diffrn_reflns_point_group_measured_fraction_full 0.990
_diffrn_reflns_point_group_measured_fraction_max 0.954
_diffrn_reflns_theta_full 67.684
_diffrn_reflns_theta_max 76.396
_diffrn_reflns_theta_min 2.775
_diffrn_source 'micro-focus sealed X-ray tube'
_diffrn_source_type 'SuperNova (Cu) X-ray Source'
_exptl_absorpt_coefficient_mu 9.200
_exptl_absorpt_correction_T_max 1.000
_exptl_absorpt_correction_T_min 0.951
_exptl_absorpt_correction_type gaussian
_exptl_absorpt_process_details
;
CrysAlisPro 1.171.40.45a (Rigaku Oxford Diffraction, 2019)
Numerical absorption correction based on gaussian integration over
			a multifaceted crystal model
Empirical absorption correction using spherical harmonics,
 implemented in SCALE3 ABSPACK scaling algorithm.
;
_exptl_crystal_colour 'dark violet'
_exptl_crystal_colour_modifier dark
_exptl_crystal_colour_primary violet
_exptl_crystal_density_diffrn 1.719
_exptl_crystal_description block
_exptl_crystal_F_000 1225
_exptl_crystal_preparation 'electrocrystalliztion of BEDTTTF with 4helSO3TBA as electrolyte'
_exptl_crystal_recrystallization_method 'in trichloroethane at RT, 1 uA'
_exptl_crystal_size_max 0.101
_exptl_crystal_size_mid 0.072
_exptl_crystal_size_min 0.046
_refine_diff_density_max 1.689
_refine_diff_density_min -0.791
_refine_diff_density_rms 0.127
_refine_ls_extinction_coef 0.00025(10)
_refine_ls_extinction_expression Fc^*^=kFc[1+0.001xFc^2^\l^3^/sin(2\q)]^-1/4^
_refine_ls_extinction_method 'SHELXL-2018/3 (Sheldrick 2018)'
_refine_ls_goodness_of_fit_ref 1.056
_refine_ls_hydrogen_treatment constr
_refine_ls_matrix_type full
_refine_ls_number_parameters 703
_refine_ls_number_reflns 9280
_refine_ls_number_restraints 442
_refine_ls_restrained_S_all 1.067
_refine_ls_R_factor_all 0.1070
_refine_ls_R_factor_gt 0.0861
_refine_ls_shift/su_max 0.001
_refine_ls_shift/su_mean 0.000
_refine_ls_structure_factor_coef Fsqd
_refine_ls_weighting_details 'w=1/[\s^2^(Fo^2^)+(0.1086P)^2^+9.3280P] where P=(Fo^2^+2Fc^2^)/3'
_refine_ls_weighting_scheme calc
_refine_ls_wR_factor_gt 0.2312
_refine_ls_wR_factor_ref 0.2488
_reflns_Friedel_coverage 0.000
_reflns_number_gt 7236
_reflns_number_total 9280
_reflns_threshold_expression 'I > 2\s(I)'
_cod_data_source_file d2ce00091a2.cif
_cod_data_source_block exp_1587
_cod_database_code 7244374
_shelx_shelxl_version_number 2018/3
_chemical_oxdiff_formula 'C30 H20 O3 S5'
_chemical_oxdiff_usercomment 'purple platelets'
_shelx_space_group_comment
;
The symmetry employed for this shelxl refinement is uniquely defined
by the following loop, which should always be used as a source of
symmetry information in preference to the above space-group names.
They are only intended as comments.
;
_cell_oxdiff_angle_alpha 81.224(7)
_cell_oxdiff_angle_beta 78.147(7)
_cell_oxdiff_angle_gamma 64.043(10)
_cell_oxdiff_length_a 12.7324(14)
_cell_oxdiff_length_b 12.7345(13)
_cell_oxdiff_length_c 16.3097(11)
_cell_oxdiff_measurement_reflns_used 4286
_cell_oxdiff_volume 2321.1(4)
_diffrn_oxdiff_digest_frames 0159487eea7760733900f76b2e08f49e5d012889291
_reflns_odcompleteness_completeness 98.57
_reflns_odcompleteness_iscentric 1
_reflns_odcompleteness_theta 69.95
_olex2_refinement_description
;
1. Fixed Uiso
 At 1.2 times of:
  All C(H) groups, All C(H,H) groups
 At 1.5 times of:
  All O(H,H) groups
2. Shared sites
{S10A, S10B, S10C}
{O1B, O1C}
{Cl3B, Cl3A}
{Cl3C, Cl2B}
{Cl2A, Cl2C}
3. Restrained distances
 S10A-O1A = S10B-O1B = S10C-O1C
 1.45 with sigma of 0.02
 S1A-C1A \\sim S1A-C1A' \\sim S2A-C2A \\sim S2A-C2A'
 with sigma of 0.02
 C1A-C2A \\sim C1A'-C2A'
 with sigma of 0.02
 S7A-C7A \\sim S7A-C7A' \\sim S8A-C8A \\sim S8A-C8A'
 with sigma of 0.02
 C7A-C8A \\sim C7A'-C8A'
 with sigma of 0.02
 S2B-C1B \\sim S2B-C1B' \\sim S1B-C2B \\sim S1B-C2B'
 with sigma of 0.02
 C1B-C2B \\sim C1B'-C2B'
 with sigma of 0.02
 S22A-O19A \\sim S22B-O19B \\sim S22A-O20A \\sim S22B-O20B \\sim S22B-O21B
\\sim S22A-O21A
 with sigma of 0.02
 O19A-O20A \\sim O19A-O21A \\sim O20A-O21A \\sim O19B-O20B \\sim O19B-O21B
\\sim O20B-O21B
 with sigma of 0.02
 C15A-O19A \\sim C15B-O19B \\sim C15A-O20A \\sim C15B-O20B \\sim C15B-O21B
\\sim C15A-O21A
 with sigma of 0.02
 Cl2A-Cl3A \\sim Cl2B-Cl3B \\sim Cl2C-Cl3C
 with sigma of 0.02
 C17-C16B \\sim C17-C16A \\sim C16A-C15A \\sim C16B-C15B \\sim C13-C15A \\sim
C13-C15B
 with sigma of 0.02
4. Uiso/Uaniso restraints and constraints
Uanis(C1A) \\sim Ueq, Uanis(C1A') \\sim Ueq, Uanis(C2A) \\sim Ueq, Uanis(C2A')
\\sim Ueq: with sigma of 0.1 and sigma for terminal atoms of 0.2
Uanis(C7A) \\sim Ueq, Uanis(C7A') \\sim Ueq, Uanis(C8A) \\sim Ueq, Uanis(C8A')
\\sim Ueq: with sigma of 0.1 and sigma for terminal atoms of 0.2
Uanis(C1B) \\sim Ueq, Uanis(C2B) \\sim Ueq, Uanis(C1B') \\sim Ueq, Uanis(C2B')
\\sim Ueq: with sigma of 0.1 and sigma for terminal atoms of 0.2
Uanis(O19A) \\sim Ueq, Uanis(O20A) \\sim Ueq, Uanis(O21A) \\sim Ueq,
Uanis(S22A) \\sim Ueq, Uanis(C15A) \\sim Ueq, Uanis(C16A) \\sim Ueq, Uanis(O1)
\\sim Ueq, Uanis(S22B) \\sim Ueq, Uanis(O19B) \\sim Ueq, Uanis(O20B) \\sim Ueq,
Uanis(O21B) \\sim Ueq, Uanis(C15B) \\sim Ueq, Uanis(C16B) \\sim Ueq: with sigma
of 0.05 and sigma for terminal atoms of 0.1
Uanis(O1A) \\sim Ueq, Uanis(S10A) \\sim Ueq, Uanis(Cl2A) \\sim Ueq, Uanis(Cl3A)
\\sim Ueq, Uanis(O1B) \\sim Ueq, Uanis(S10B) \\sim Ueq, Uanis(Cl3B) \\sim Ueq,
Uanis(Cl2B) \\sim Ueq, Uanis(O1C) \\sim Ueq, Uanis(S10C) \\sim Ueq, Uanis(Cl2C)
\\sim Ueq, Uanis(Cl3C) \\sim Ueq: with sigma of 0.05 and sigma for terminal
atoms of 0.1
Uanis(C7A) \\sim Ueq, Uanis(C8A) \\sim Ueq, Uanis(C7A') \\sim Ueq, Uanis(C8A')
\\sim Ueq: with sigma of 0.1 and sigma for terminal atoms of 0.2
Uanis(O1) \\sim Ueq: with sigma of 0.1 and sigma for terminal atoms of 0.2
Uanis(S10A) = Uanis(S10B) = Uanis(S10C)
Uanis(O1B) = Uanis(O1C)
Uanis(Cl3B) = Uanis(Cl3A)
Uanis(Cl3C) = Uanis(Cl2B)
Uanis(Cl2A) = Uanis(Cl2C)
5. Rigid body (RIGU) restrains
 C1A, C1A', C2A, C2A'
 with sigma for 1-2 distances of 0.004 and sigma for 1-3 distances of 0.004
 C7A, C7A', C8A, C8A'
 with sigma for 1-2 distances of 0.004 and sigma for 1-3 distances of 0.004
 C1B, C2B, C1B', C2B'
 with sigma for 1-2 distances of 0.004 and sigma for 1-3 distances of 0.004
 O19A, O20A, O21A, S22A, C15A, C16A, O1, S22B, O19B, O20B, O21B, C15B, C16B
 with sigma for 1-2 distances of 0.004 and sigma for 1-3 distances of 0.004
 O1A, S10A, Cl2A, Cl3A, O1B, S10B, Cl3B, Cl2B, O1C, S10C, Cl2C, Cl3C
 with sigma for 1-2 distances of 0.004 and sigma for 1-3 distances of 0.004
 C7A, C8A, C7A', C8A'
 with sigma for 1-2 distances of 0.004 and sigma for 1-3 distances of 0.004
 O1
 with sigma for 1-2 distances of 0.004 and sigma for 1-3 distances of 0.004
6. Same fragment restrains
{S22A, O19A, O20A, O21A, C15A, C16A} sigma for 1-2: 0.02, 1-3: 0.04
as
{S22B, O19B, O20B, O21B, C15B, C16B}
7. Others
 1*[Sof(O1B)+Sof(S10B)+Sof(Cl3B)+Sof(Cl2B)]+1*[Sof(O1C)+Sof(S10C)+Sof(Cl2C)+
 Sof(Cl3C)]+1*[Sof(O1A)+Sof(S10A)+Sof(Cl2A)+Sof(Cl3A)]=1 with esd of 0.001
 Sof(S22B)=Sof(O19B)=Sof(O20B)=Sof(O21B)=Sof(C15B)=Sof(C16B)=Sof(H16B)=
 Sof(H17A)=1-FVAR(1)
 Sof(O19A)=Sof(O20A)=Sof(O21A)=Sof(S22A)=Sof(C15A)=Sof(C16A)=Sof(H16A)=
 Sof(H17)=FVAR(1)
 Sof(O1B)=Sof(S10B)=Sof(Cl3B)=Sof(Cl2B)=FVAR(2)
 Sof(O1C)=Sof(S10C)=Sof(Cl2C)=Sof(Cl3C)=FVAR(3)
 Sof(O1A)=Sof(S10A)=Sof(Cl2A)=Sof(Cl3A)=FVAR(4)
 Sof(O1)=Sof(H1A)=Sof(H1B)=0.5*FVAR(6)
 Fixed Sof: C1A(0.5) H1AA(0.5) H1AB(0.5) C2A'(0.5) H2AA(0.5) H2AB(0.5)
 C1A'(0.5) H1AC(0.5) H1AD(0.5) C2A(0.5) H2AC(0.5) H2AD(0.5) C7A(0.5) H7AA(0.5)
 H7AB(0.5) C8A(0.5) H8AA(0.5) H8AB(0.5) C7A'(0.5) H7AC(0.5) H7AD(0.5) C8A'(0.5)
 H8AC(0.5) H8AD(0.5) C1B(0.5) H1BA(0.5) H1BB(0.5) C2B(0.5) H2BA(0.5) H2BB(0.5)
 C1B'(0.5) H1BC(0.5) H1BD(0.5) C2B'(0.5) H2BC(0.5) H2BD(0.5)
8.a Free rotating group:
 O1(H1A,H1B)
8.b Secondary CH2 refined with riding coordinates:
 C1A(H1AA,H1AB), C2A'(H2AA,H2AB), C1A'(H1AC,H1AD), C2A(H2AC,H2AD), C7A(H7AA,
 H7AB), C8A(H8AA,H8AB), C7A'(H7AC,H7AD), C8A'(H8AC,H8AD), C1B(H1BA,H1BB),
 C2B(H2BA,H2BB), C1B'(H1BC,H1BD), C2B'(H2BC,H2BD), C7B(H7BA,H7BB), C8B(H8BA,
 H8BB)
8.c Aromatic/amide H refined with riding coordinates:
 C16A(H16A), C16B(H16B), C1(H1), C2(H2), C3(H3), C4(H4), C8(H8), C7(H7),
 C11(H11), C12(H12), C17(H17), C17(H17A), C18(H18)
;
_ins_header
;
TITL exp_1587 in P-1 
REM P-1 (#2 in standard setting)
CELL 1.54184  12.732442  12.734533  16.309701  81.2239  78.1474  64.0425
ZERR    3.00   0.001381   0.001315   0.001147   0.0071   0.0075   0.0105
LATT  1
SFAC C H O S
UNIT 90.00 60.00 9.00 15.00
TREF
HKLF 4
END
;
_olex2_date_sample_data_collection 2020-10-12
_olex2_exptl_crystal_mounting_method 'paraffin oil'
_olex2_submission_original_sample_id 'exp_1587 BEDTTTF 4helSO3'
_olex2_submission_special_instructions 'No special instructions were received'
_oxdiff_exptl_absorpt_empirical_details
;
Empirical correction (ABSPACK) includes:
- Absorption correction using spherical harmonics
- Frame scaling
;
_oxdiff_exptl_absorpt_empirical_full_max 1.135
_oxdiff_exptl_absorpt_empirical_full_min 0.878

loop_
_space_group_symop_operation_xyz
'x, y, z'
'-x, -y, -z'

loop_
_atom_site_label
_atom_site_type_symbol
_atom_site_fract_x
_atom_site_fract_y
_atom_site_fract_z
_atom_site_U_iso_or_equiv
_atom_site_adp_type
_atom_site_occupancy
_atom_site_site_symmetry_order
_atom_site_calc_flag
_atom_site_refinement_flags_posn
_atom_site_refinement_flags_adp
_atom_site_refinement_flags_occupancy
_atom_site_disorder_assembly
_atom_site_disorder_group
O19A O 0.3099(10) 0.2462(12) 0.5069(8) 0.076(4) Uani 0.615(10) 1 d D U P A 1
O20A O 0.1065(12) 0.3989(8) 0.5254(6) 0.094(4) Uani 0.615(10) 1 d D U P A 1
O21A O 0.1523(10) 0.2171(10) 0.4628(5) 0.065(3) Uani 0.615(10) 1 d D U P A 1
S22A S 0.1838(4) 0.2731(4) 0.5212(2) 0.0626(14) Uani 0.615(10) 1 d D U P A 1
C15A C 0.1542(11) 0.2050(10) 0.6205(7) 0.051(3) Uani 0.615(10) 1 d D U P A 1
C16A C 0.1445(12) 0.0991(11) 0.6293(6) 0.047(3) Uani 0.615(10) 1 d D U P A 1
H16A H 0.139547 0.070986 0.581503 0.056 Uiso 0.615(10) 1 calc R . P A 1
O1 O 0.434(3) 0.003(2) 0.4995(12) 0.077(8) Uani 0.312(19) 1 d . U P B -1
H1A H 0.470455 0.015894 0.454698 0.115 Uiso 0.312(19) 1 d G . P B -1
H1B H 0.378754 -0.010812 0.488276 0.115 Uiso 0.312(19) 1 d G . P B -1
S22B S 0.2404(7) 0.1757(11) 0.5130(4) 0.090(4) Uani 0.385(10) 1 d D U P A 2
O19B O 0.3549(16) 0.181(3) 0.5051(14) 0.115(11) Uani 0.385(10) 1 d D U P A 2
O20B O 0.146(2) 0.284(2) 0.4846(16) 0.210(19) Uani 0.385(10) 1 d D U P A 2
O21B O 0.250(3) 0.071(2) 0.4784(14) 0.186(15) Uani 0.385(10) 1 d D U P A 2
C15B C 0.1943(18) 0.1592(18) 0.6242(9) 0.086(9) Uani 0.385(10) 1 d D U P A 2
C16B C 0.193(2) 0.046(2) 0.6285(10) 0.092(10) Uani 0.385(10) 1 d D U P A 2
H16B H 0.221365 -0.004827 0.585871 0.110 Uiso 0.385(10) 1 calc R . P A 2
C1 C -0.0243(6) 0.1721(6) 0.9439(4) 0.0418(14) Uani 1 1 d . . . . .
H1 H -0.033502 0.141356 0.899097 0.050 Uiso 1 1 calc R . . . .
C2 C -0.0808(7) 0.1557(7) 1.0225(4) 0.0476(16) Uani 1 1 d . . . . .
H2 H -0.125726 0.112838 1.029752 0.057 Uiso 1 1 calc R . . . .
C3 C -0.0724(7) 0.2015(8) 1.0915(5) 0.0527(18) Uani 1 1 d . . . . .
H3 H -0.109045 0.187758 1.144921 0.063 Uiso 1 1 calc R . . . .
C4 C -0.0087(6) 0.2677(7) 1.0793(5) 0.0520(18) Uani 1 1 d . . . . .
H4 H -0.003513 0.300153 1.124881 0.062 Uiso 1 1 calc R . . . .
C5 C 0.0487(6) 0.2870(6) 0.9992(5) 0.0469(16) Uani 1 1 d . . . . .
C6 C 0.0472(5) 0.2341(6) 0.9285(4) 0.0383(13) Uani 1 1 d . . . . .
C10 C 0.1086(6) 0.2543(7) 0.8476(5) 0.0467(16) Uani 1 1 d . . . . .
C8 C 0.1463(7) 0.3954(6) 0.9103(7) 0.063(2) Uani 1 1 d . . . . .
H8 H 0.175097 0.452447 0.903033 0.075 Uiso 1 1 calc R . . . .
C9 C 0.1485(6) 0.3420(7) 0.8383(6) 0.057(2) Uani 1 1 d . . . . .
C7 C 0.1035(6) 0.3650(7) 0.9877(6) 0.056(2) Uani 1 1 d . . . . .
H7 H 0.109913 0.395086 1.034063 0.067 Uiso 1 1 calc R . . . .
C11 C 0.1901(8) 0.3826(10) 0.7582(8) 0.080(3) Uani 1 1 d . . . . .
H11 H 0.217639 0.440140 0.754168 0.096 Uiso 1 1 calc R . . . .
C12 C 0.1906(8) 0.3392(11) 0.6880(7) 0.082(4) Uani 1 1 d . . . . .
H12 H 0.208812 0.373669 0.635813 0.099 Uiso 1 1 calc R . . . .
C13 C 0.1627(8) 0.2380(11) 0.6928(5) 0.073(3) Uani 1 1 d D . . . .
C14 C 0.1296(6) 0.1915(8) 0.7744(4) 0.0489(17) Uani 1 1 d . . . . .
C17 C 0.1416(10) 0.0299(12) 0.7084(6) 0.084(4) Uani 1 1 d D . . . .
H17 H 0.147825 -0.046021 0.710536 0.101 Uiso 0.615(10) 1 calc R . P A 1
H17A H 0.109801 -0.024831 0.715604 0.101 Uiso 0.385(10) 1 calc R . P A 2
C18 C 0.1292(7) 0.0816(9) 0.7802(5) 0.058(2) Uani 1 1 d . . . . .
H18 H 0.120559 0.042928 0.832562 0.069 Uiso 1 1 calc R . . . .
S1A S 0.5106(2) 0.43397(16) 0.31931(10) 0.0582(5) Uani 1 1 d D . . . .
S2A S 0.47994(18) 0.20738(16) 0.26115(11) 0.0493(4) Uani 1 1 d D . . . .
S3A S 0.61421(15) 0.46007(14) 0.14077(9) 0.0385(4) Uani 1 1 d . . . . .
S4A S 0.58016(16) 0.26862(14) 0.08899(9) 0.0410(4) Uani 1 1 d . . . . .
S5A S 0.71368(15) 0.51723(14) -0.04764(9) 0.0388(4) Uani 1 1 d . . . . .
S6A S 0.67907(14) 0.33085(13) -0.10532(9) 0.0366(3) Uani 1 1 d . . . . .
S7A S 0.84874(19) 0.56457(18) -0.20529(11) 0.0517(5) Uani 1 1 d D . . . .
S8A S 0.8106(2) 0.3437(2) -0.27796(11) 0.0581(5) Uani 1 1 d D . . . .
C1A C 0.5663(15) 0.1947(10) 0.3476(12) 0.040(4) Uani 0.5 1 d D U P C 1
H1AA H 0.563254 0.133550 0.390231 0.048 Uiso 0.5 1 calc R . P C 1
H1AB H 0.648331 0.176861 0.324681 0.048 Uiso 0.5 1 calc R . P C 1
C2A' C 0.503(3) 0.319(2) 0.3861(15) 0.050(6) Uani 0.5 1 d D U P C 1
H2AA H 0.538483 0.314261 0.434714 0.060 Uiso 0.5 1 calc R . P C 1
H2AB H 0.420589 0.335725 0.405666 0.060 Uiso 0.5 1 calc R . P C 1
C1A' C 0.506(3) 0.2136(17) 0.3583(16) 0.078(8) Uani 0.5 1 d D U P C 2
H1AC H 0.432873 0.222996 0.395871 0.093 Uiso 0.5 1 calc R . P C 2
H1AD H 0.563757 0.135923 0.372627 0.093 Uiso 0.5 1 calc R . P C 2
C2A C 0.542(2) 0.2914(19) 0.3831(18) 0.045(7) Uani 0.5 1 d D U P C 2
H2AC H 0.627138 0.251456 0.382810 0.054 Uiso 0.5 1 calc R . P C 2
H2AD H 0.505512 0.308302 0.440652 0.054 Uiso 0.5 1 calc R . P C 2
C3A C 0.5499(6) 0.3858(5) 0.2184(4) 0.0365(12) Uani 1 1 d . . . . .
C4A C 0.5347(5) 0.2986(5) 0.1946(4) 0.0328(11) Uani 1 1 d . . . . .
C5A C 0.6247(5) 0.3817(5) 0.0593(4) 0.0337(12) Uani 1 1 d . . . . .
C6A C 0.6661(5) 0.4064(5) -0.0212(4) 0.0326(11) Uani 1 1 d . . . . .
C9A C 0.7763(6) 0.4808(6) -0.1509(4) 0.0357(12) Uani 1 1 d . . . . .
O1A O -0.1212(17) 0.3366(11) 0.3402(13) 0.123(12) Uani 0.466(9) 1 d D U P D 1
S10A S -0.18832(19) 0.32389(19) 0.43127(12) 0.0534(5) Uani 0.466(9) 1 d D U P D 1
Cl2A Cl -0.1468(4) 0.1524(3) 0.4909(2) 0.0926(16) Uani 0.466(9) 1 d D U P D 1
Cl3A Cl -0.3407(4) 0.4522(3) 0.48715(16) 0.0788(13) Uani 0.466(9) 1 d D U P D 1
O1B O -0.1009(15) 0.3639(16) 0.4477(13) 0.192(13) Uani 0.257(8) 1 d D U P E 2
S10B S -0.18832(19) 0.32389(19) 0.43127(12) 0.0534(5) Uani 0.257(8) 1 d D U P E 2
Cl3B Cl -0.3407(4) 0.4522(3) 0.48715(16) 0.0788(13) Uani 0.257(8) 1 d D U P E 2
Cl2B Cl -0.1690(4) 0.3178(3) 0.29567(19) 0.0539(12) Uani 0.257(8) 1 d D U P E 2
O1C O -0.1009(15) 0.3639(16) 0.4477(13) 0.192(13) Uani 0.282(8) 1 d D U P F 3
S10C S -0.18832(19) 0.32389(19) 0.43127(12) 0.0534(5) Uani 0.282(8) 1 d D U P F 3
Cl2C Cl -0.1468(4) 0.1524(3) 0.4909(2) 0.0926(16) Uani 0.282(8) 1 d D U P F 3
Cl3C Cl -0.1690(4) 0.3178(3) 0.29567(19) 0.0539(12) Uani 0.282(8) 1 d D U P F 3
C7A C 0.8823(18) 0.528(2) -0.3122(10) 0.052(6) Uani 0.5 1 d D U P G 1
H7AA H 0.878796 0.596544 -0.349334 0.062 Uiso 0.5 1 calc R . P G 1
H7AB H 0.961901 0.467220 -0.322692 0.062 Uiso 0.5 1 calc R . P G 1
C8A C 0.7959(15) 0.4868(11) -0.3307(8) 0.042(3) Uani 0.5 1 d D U P G 1
H8AA H 0.806645 0.482128 -0.390867 0.050 Uiso 0.5 1 calc R . P G 1
H8AB H 0.716192 0.544596 -0.313701 0.050 Uiso 0.5 1 calc R . P G 1
C7A' C 0.829(3) 0.5551(18) -0.3100(9) 0.065(7) Uani 0.5 1 d D U P G 2
H7AC H 0.747035 0.605186 -0.314210 0.078 Uiso 0.5 1 calc R . P G 2
H7AD H 0.875390 0.591439 -0.347927 0.078 Uiso 0.5 1 calc R . P G 2
C8A' C 0.857(3) 0.444(2) -0.3459(12) 0.091(9) Uani 0.5 1 d D U P G 2
H8AC H 0.941794 0.404643 -0.363166 0.109 Uiso 0.5 1 calc R . P G 2
H8AD H 0.820245 0.462259 -0.395948 0.109 Uiso 0.5 1 calc R . P G 2
S1B S 0.22169(18) 0.14403(19) 0.27883(10) 0.0511(5) Uani 1 1 d D . . . .
S2B S 0.14929(16) -0.05594(16) 0.20151(11) 0.0467(4) Uani 1 1 d D . . . .
S3B S 0.33310(12) 0.16538(12) 0.10309(8) 0.0310(3) Uani 1 1 d . . . . .
S4B S 0.27954(13) -0.00584(12) 0.04321(9) 0.0322(3) Uani 1 1 d . . . . .
S5B S 0.44995(13) 0.21513(12) -0.08890(8) 0.0315(3) Uani 1 1 d . . . . .
S6B S 0.39717(13) 0.03919(12) -0.14294(8) 0.0329(3) Uani 1 1 d . . . . .
S7B S 0.54621(19) 0.28226(18) -0.25904(11) 0.0525(5) Uani 1 1 d . . . . .
S8B S 0.4735(2) 0.07669(15) -0.32291(10) 0.0581(6) Uani 1 1 d . . . . .
C1B C 0.1471(15) -0.0444(13) 0.3086(6) 0.038(3) Uani 0.5 1 d D U P H 1
H1BA H 0.088543 -0.068469 0.343000 0.046 Uiso 0.5 1 calc R . P H 1
H1BB H 0.223765 -0.096422 0.324281 0.046 Uiso 0.5 1 calc R . P H 1
C2B C 0.1177(13) 0.0821(13) 0.3250(10) 0.043(3) Uani 0.5 1 d D U P H 1
H2BA H 0.105152 0.086387 0.385347 0.052 Uiso 0.5 1 calc R . P H 1
H2BB H 0.042871 0.132348 0.305957 0.052 Uiso 0.5 1 calc R . P H 1
C1B' C 0.0931(18) 0.0141(19) 0.2989(9) 0.067(5) Uani 0.5 1 d D U P H 2
H1BC H 0.025346 0.087286 0.290089 0.080 Uiso 0.5 1 calc R . P H 2
H1BD H 0.064684 -0.035196 0.339801 0.080 Uiso 0.5 1 calc R . P H 2
C2B' C 0.177(3) 0.040(2) 0.3375(12) 0.076(7) Uani 0.5 1 d D U P H 2
H2BC H 0.247138 -0.031728 0.344535 0.091 Uiso 0.5 1 calc R . P H 2
H2BD H 0.139289 0.067870 0.392852 0.091 Uiso 0.5 1 calc R . P H 2
C3B C 0.2552(5) 0.1005(6) 0.1769(4) 0.0337(12) Uani 1 1 d . . . . .
C4B C 0.2289(5) 0.0219(5) 0.1488(4) 0.0342(12) Uani 1 1 d . . . . .
C5B C 0.3415(5) 0.0933(5) 0.0191(4) 0.0293(11) Uani 1 1 d . . . . .
C6B C 0.3914(5) 0.1133(5) -0.0610(3) 0.0281(10) Uani 1 1 d . . . . .
C9B C 0.4846(6) 0.1936(6) -0.1955(4) 0.0356(12) Uani 1 1 d . . . . .
C10B C 0.4586(5) 0.1134(5) -0.2212(4) 0.0331(12) Uani 1 1 d . . . . .
C10A C 0.7608(6) 0.3947(6) -0.1779(4) 0.0366(12) Uani 1 1 d . . . . .
C7B C 0.5039(11) 0.2826(9) -0.3572(6) 0.075(3) Uani 1 1 d . . . . .
H7BA H 0.419169 0.328843 -0.352826 0.090 Uiso 1 1 calc R . . . .
H7BB H 0.541439 0.322673 -0.399789 0.090 Uiso 1 1 calc R . . . .
C8B C 0.5311(10) 0.1707(11) -0.3866(5) 0.074(3) Uani 1 1 d . . . . .
H8BA H 0.616454 0.128306 -0.396948 0.089 Uiso 1 1 calc R . . . .
H8BB H 0.503904 0.185723 -0.440425 0.089 Uiso 1 1 calc R . . . .

loop_
_atom_site_aniso_label
_atom_site_aniso_U_11
_atom_site_aniso_U_22
_atom_site_aniso_U_33
_atom_site_aniso_U_23
_atom_site_aniso_U_13
_atom_site_aniso_U_12
O19A 0.088(7) 0.120(10) 0.049(6) 0.009(7) 0.006(6) -0.081(8)
O20A 0.163(11) 0.071(7) 0.034(5) 0.005(4) -0.018(6) -0.037(7)
O21A 0.091(7) 0.093(7) 0.028(4) 0.005(4) -0.003(4) -0.060(7)
S22A 0.096(3) 0.075(3) 0.0298(15) 0.0109(15) -0.0068(16) -0.053(3)
C15A 0.041(8) 0.072(7) 0.041(6) 0.015(5) -0.017(5) -0.028(6)
C16A 0.044(7) 0.077(7) 0.024(5) -0.017(5) 0.008(5) -0.031(6)
O1 0.14(2) 0.060(12) 0.036(10) -0.007(8) 0.005(11) -0.049(14)
S22B 0.077(4) 0.170(12) 0.033(3) -0.013(4) -0.006(3) -0.060(6)
O19B 0.084(13) 0.20(3) 0.049(12) 0.025(18) -0.006(11) -0.064(17)
O20B 0.14(2) 0.30(3) 0.10(2) 0.05(3) -0.08(2) 0.00(3)
O21B 0.17(3) 0.31(4) 0.12(2) -0.10(3) -0.03(2) -0.11(2)
C15B 0.033(12) 0.19(3) 0.040(10) 0.006(12) -0.021(8) -0.044(15)
C16B 0.021(10) 0.19(3) 0.065(15) -0.075(17) 0.009(9) -0.028(13)
C1 0.045(3) 0.048(4) 0.034(3) -0.005(3) -0.006(3) -0.020(3)
C2 0.050(4) 0.054(4) 0.035(3) -0.003(3) -0.002(3) -0.021(3)
C3 0.054(4) 0.062(5) 0.034(3) -0.007(3) -0.006(3) -0.016(4)
C4 0.046(4) 0.052(4) 0.045(4) -0.014(3) -0.013(3) -0.004(3)
C5 0.038(3) 0.040(3) 0.060(4) -0.013(3) -0.019(3) -0.007(3)
C6 0.034(3) 0.035(3) 0.043(3) -0.003(2) -0.012(2) -0.008(2)
C10 0.038(3) 0.051(4) 0.053(4) 0.007(3) -0.018(3) -0.019(3)
C8 0.041(4) 0.031(3) 0.119(8) -0.007(4) -0.026(4) -0.010(3)
C9 0.036(3) 0.041(4) 0.088(6) 0.015(4) -0.020(4) -0.014(3)
C7 0.041(4) 0.043(4) 0.082(6) -0.021(4) -0.009(4) -0.012(3)
C11 0.060(5) 0.081(7) 0.102(9) 0.044(6) -0.030(5) -0.039(5)
C12 0.061(5) 0.116(9) 0.076(7) 0.057(7) -0.026(5) -0.055(6)
C13 0.055(4) 0.130(9) 0.047(4) 0.031(5) -0.024(4) -0.055(6)
C14 0.041(3) 0.082(5) 0.034(3) 0.009(3) -0.011(3) -0.036(4)
C17 0.094(7) 0.147(11) 0.052(5) -0.037(6) 0.018(5) -0.092(8)
C18 0.059(4) 0.102(7) 0.030(3) -0.013(4) 0.002(3) -0.051(5)
S1A 0.1109(16) 0.0453(9) 0.0252(7) -0.0050(6) 0.0047(8) -0.0449(10)
S2A 0.0765(12) 0.0528(9) 0.0362(8) 0.0033(7) -0.0011(7) -0.0486(9)
S3A 0.0627(9) 0.0422(8) 0.0235(6) -0.0042(5) 0.0020(6) -0.0369(7)
S4A 0.0673(10) 0.0440(8) 0.0256(7) -0.0051(6) 0.0023(6) -0.0393(8)
S5A 0.0592(9) 0.0402(8) 0.0276(7) -0.0021(5) -0.0004(6) -0.0333(7)
S6A 0.0544(8) 0.0417(8) 0.0241(6) -0.0041(5) 0.0003(6) -0.0319(7)
S7A 0.0742(12) 0.0652(11) 0.0357(8) 0.0089(7) -0.0066(8) -0.0523(10)
S8A 0.0910(14) 0.0703(12) 0.0276(8) -0.0104(7) 0.0109(8) -0.0536(11)
C1A 0.054(9) 0.035(6) 0.034(7) 0.007(5) -0.015(7) -0.020(6)
C2A' 0.072(17) 0.036(11) 0.032(8) 0.009(8) -0.005(9) -0.019(11)
C1A' 0.14(2) 0.073(13) 0.052(12) 0.019(10) -0.036(16) -0.075(16)
C2A 0.066(16) 0.021(9) 0.049(12) 0.018(7) -0.036(12) -0.014(9)
C3A 0.054(3) 0.037(3) 0.024(3) 0.002(2) -0.002(2) -0.027(3)
C4A 0.042(3) 0.038(3) 0.025(3) -0.001(2) -0.004(2) -0.024(3)
C5A 0.042(3) 0.034(3) 0.031(3) -0.005(2) -0.003(2) -0.021(2)
C6A 0.042(3) 0.034(3) 0.026(3) 0.000(2) -0.004(2) -0.022(2)
C9A 0.043(3) 0.047(3) 0.022(3) 0.002(2) -0.002(2) -0.026(3)
O1A 0.095(12) 0.023(5) 0.132(16) 0.035(8) 0.090(13) 0.026(7)
S10A 0.0631(11) 0.0602(11) 0.0363(8) -0.0003(7) 0.0023(7) -0.0308(9)
Cl2A 0.129(3) 0.0641(19) 0.0575(19) -0.0022(14) 0.0251(19) -0.0333(19)
Cl3A 0.159(4) 0.082(2) 0.0290(12) -0.0052(11) -0.0115(15) -0.082(2)
O1B 0.27(3) 0.091(12) 0.080(12) -0.018(10) -0.024(13) 0.051(14)
S10B 0.0631(11) 0.0602(11) 0.0363(8) -0.0003(7) 0.0023(7) -0.0308(9)
Cl3B 0.159(4) 0.082(2) 0.0290(12) -0.0052(11) -0.0115(15) -0.082(2)
Cl2B 0.059(2) 0.054(2) 0.0223(14) -0.0030(12) 0.0035(12) -0.0039(15)
O1C 0.27(3) 0.091(12) 0.080(12) -0.018(10) -0.024(13) 0.051(14)
S10C 0.0631(11) 0.0602(11) 0.0363(8) -0.0003(7) 0.0023(7) -0.0308(9)
Cl2C 0.129(3) 0.0641(19) 0.0575(19) -0.0022(14) 0.0251(19) -0.0333(19)
Cl3C 0.059(2) 0.054(2) 0.0223(14) -0.0030(12) 0.0035(12) -0.0039(15)
C7A 0.068(12) 0.048(11) 0.046(10) 0.008(7) -0.011(8) -0.032(10)
C8A 0.075(9) 0.048(7) 0.009(5) -0.009(5) 0.007(6) -0.035(7)
C7A' 0.12(2) 0.044(10) 0.018(7) 0.006(6) 0.000(9) -0.032(13)
C8A' 0.15(2) 0.097(15) 0.043(11) -0.027(10) 0.053(13) -0.092(17)
S1B 0.0713(11) 0.0771(12) 0.0268(7) -0.0088(7) 0.0060(7) -0.0552(10)
S2B 0.0577(10) 0.0506(9) 0.0431(9) -0.0013(7) 0.0043(7) -0.0390(8)
S3B 0.0404(7) 0.0336(7) 0.0255(6) -0.0013(5) -0.0030(5) -0.0227(6)
S4B 0.0396(7) 0.0336(7) 0.0304(7) -0.0007(5) -0.0047(5) -0.0225(6)
S5B 0.0405(7) 0.0307(6) 0.0279(6) 0.0011(5) -0.0048(5) -0.0203(6)
S6B 0.0449(7) 0.0338(7) 0.0259(6) 0.0006(5) -0.0071(5) -0.0219(6)
S7B 0.0791(12) 0.0621(11) 0.0355(8) 0.0113(7) -0.0094(8) -0.0517(10)
S8B 0.1121(17) 0.0385(8) 0.0235(7) 0.0002(6) -0.0039(8) -0.0349(10)
C1B 0.055(8) 0.046(7) 0.017(5) 0.009(5) -0.010(5) -0.026(6)
C2B 0.055(9) 0.047(7) 0.028(7) -0.009(6) 0.005(6) -0.025(7)
C1B' 0.089(14) 0.089(14) 0.048(9) 0.017(10) 0.000(9) -0.072(13)
C2B' 0.118(19) 0.093(16) 0.052(10) 0.030(11) -0.021(11) -0.084(16)
C3B 0.038(3) 0.040(3) 0.029(3) -0.004(2) 0.000(2) -0.023(3)
C4B 0.036(3) 0.039(3) 0.031(3) 0.001(2) -0.001(2) -0.022(2)
C5B 0.035(3) 0.025(2) 0.031(3) 0.000(2) -0.010(2) -0.015(2)
C6B 0.029(2) 0.028(2) 0.028(3) -0.0009(19) -0.0017(19) -0.014(2)
C9B 0.044(3) 0.040(3) 0.026(3) 0.005(2) -0.004(2) -0.023(3)
C10B 0.042(3) 0.027(3) 0.026(3) 0.001(2) -0.003(2) -0.013(2)
C10A 0.049(3) 0.041(3) 0.027(3) 0.003(2) -0.003(2) -0.029(3)
C7B 0.124(9) 0.077(6) 0.044(4) 0.016(4) -0.012(5) -0.067(6)
C8B 0.103(7) 0.126(9) 0.028(3) -0.003(4) 0.001(4) -0.086(7)

loop_
_atom_type_symbol
_atom_type_description
_atom_type_scat_dispersion_real
_atom_type_scat_dispersion_imag
_atom_type_scat_source
C C 0.0181 0.0091 'International Tables Vol C Tables 4.2.6.8 and 6.1.1.4'
H H 0.0000 0.0000 'International Tables Vol C Tables 4.2.6.8 and 6.1.1.4'
Cl Cl 0.3639 0.7018 'International Tables Vol C Tables 4.2.6.8 and 6.1.1.4'
O O 0.0492 0.0322 'International Tables Vol C Tables 4.2.6.8 and 6.1.1.4'
S S 0.3331 0.5567 'International Tables Vol C Tables 4.2.6.8 and 6.1.1.4'

loop_
_exptl_crystal_face_index_h
_exptl_crystal_face_index_k
_exptl_crystal_face_index_l
_exptl_crystal_face_perp_dist
1 0 0 0.0328
4 5 3 0.0401
-1 -5 -3 0.0361
-1 0 0 0.0388
0 -1 5 0.0248
0 1 -5 0.0209
-3 5 3 0.0437

loop_
_geom_angle_atom_site_label_1
_geom_angle_atom_site_label_2
_geom_angle_atom_site_label_3
_geom_angle
_geom_angle_site_symmetry_1
_geom_angle_site_symmetry_3
_geom_angle_publ_flag
O19A S22A O20A 113.6(7) . . ?
O19A S22A O21A 112.7(7) . . ?
O19A S22A C15A 106.7(6) . . ?
O20A S22A O21A 112.7(6) . . ?
O20A S22A C15A 106.6(6) . . ?
O21A S22A C15A 103.6(5) . . ?
C16A C15A S22A 122.3(8) . . ?
C13 C15A S22A 122.6(8) . . ?
C13 C15A C16A 113.8(10) . . ?
C15A C16A C17 124.0(10) . . ?
O19B S22B O21B 112.8(10) . . ?
O19B S22B C15B 104.8(8) . . ?
O20B S22B O19B 114.5(11) . . ?
O20B S22B O21B 113.2(10) . . ?
O20B S22B C15B 104.6(9) . . ?
O21B S22B C15B 105.8(10) . . ?
C16B C15B S22B 98.7(10) . . ?
C16B C15B C13 129.3(14) . . ?
C13 C15B S22B 131.9(13) . . ?
C17 C16B C15B 105.2(16) . . ?
C2 C1 C6 122.4(7) . . ?
C1 C2 C3 121.4(8) . . ?
C4 C3 C2 118.6(7) . . ?
C3 C4 C5 121.0(7) . . ?
C4 C5 C6 121.0(7) . . ?
C4 C5 C7 119.2(7) . . ?
C7 C5 C6 119.7(8) . . ?
C1 C6 C5 115.3(6) . . ?
C1 C6 C10 125.0(6) . . ?
C5 C6 C10 119.5(7) . . ?
C6 C10 C14 124.6(7) . . ?
C9 C10 C6 117.7(8) . . ?
C9 C10 C14 117.7(8) . . ?
C7 C8 C9 121.4(7) . . ?
C10 C9 C8 120.4(8) . . ?
C10 C9 C11 121.5(10) . . ?
C11 C9 C8 118.0(9) . . ?
C8 C7 C5 120.1(8) . . ?
C12 C11 C9 121.1(10) . . ?
C11 C12 C13 120.6(8) . . ?
C15A C13 C12 117.9(9) . . ?
C15A C13 C14 123.8(9) . . ?
C12 C13 C15B 126.0(11) . . ?
C14 C13 C15B 114.3(11) . . ?
C14 C13 C12 117.7(9) . . ?
C13 C14 C10 119.7(8) . . ?
C18 C14 C10 122.7(7) . . ?
C18 C14 C13 117.3(8) . . ?
C16B C17 C18 130.2(13) . . ?
C18 C17 C16A 117.0(11) . . ?
C17 C18 C14 120.1(8) . . ?
C2A' S1A C3A 106.1(6) . . ?
C3A S1A C2A 100.2(7) . . ?
C1A' S2A C4A 105.4(6) . . ?
C4A S2A C1A 93.6(5) . . ?
C5A S3A C3A 95.5(3) . . ?
C5A S4A C4A 95.2(3) . . ?
C6A S5A C9A 95.9(3) . . ?
C6A S6A C10A 95.7(3) . . ?
C9A S7A C7A 105.5(7) . . ?
C9A S7A C7A' 98.3(9) . . ?
C10A S8A C8A 94.3(5) . . ?
C10A S8A C8A' 108.7(7) . . ?
C2A' C1A S2A 105.3(11) . . ?
C1A C2A' S1A 115.6(17) . . ?
C2A C1A' S2A 127.5(18) . . ?
C1A' C2A S1A 117.4(15) . . ?
S1A C3A S3A 116.8(4) . . ?
C4A C3A S1A 126.2(5) . . ?
C4A C3A S3A 116.9(5) . . ?
S2A C4A S4A 117.2(3) . . ?
C3A C4A S2A 125.4(5) . . ?
C3A C4A S4A 117.3(4) . . ?
S3A C5A S4A 115.0(3) . . ?
C6A C5A S3A 122.1(5) . . ?
C6A C5A S4A 123.0(5) . . ?
S5A C6A S6A 114.3(3) . . ?
C5A C6A S5A 121.5(5) . . ?
C5A C6A S6A 124.2(5) . . ?
S7A C9A S5A 114.2(4) . . ?
C10A C9A S5A 116.8(5) . . ?
C10A C9A S7A 129.0(5) . . ?
O1A S10A Cl2A 118.4(4) . . ?
O1A S10A Cl3A 125.2(4) . . ?
Cl3A S10A Cl2A 114.62(15) . . ?
O1B S10B Cl3B 99.0(7) . . ?
O1B S10B Cl2B 108.0(8) . . ?
Cl3B S10B Cl2B 116.65(16) . . ?
O1C S10C Cl2C 107.7(8) . . ?
O1C S10C Cl3C 108.0(8) . . ?
Cl2C S10C Cl3C 109.72(17) . . ?
C8A C7A S7A 110.7(11) . . ?
C7A C8A S8A 114.3(13) . . ?
C8A' C7A' S7A 124.1(16) . . ?
C7A' C8A' S8A 115.7(15) . . ?
C2B' S1B C3B 102.9(8) . . ?
C3B S1B C2B 100.1(5) . . ?
C4B S2B C1B 103.5(5) . . ?
C4B S2B C1B' 100.0(5) . . ?
C5B S3B C3B 96.2(3) . . ?
C5B S4B C4B 96.4(3) . . ?
C6B S5B C9B 95.6(3) . . ?
C6B S6B C10B 96.4(3) . . ?
C9B S7B C7B 100.3(4) . . ?
C10B S8B C8B 103.8(4) . . ?
C2B C1B S2B 110.9(9) . . ?
C1B C2B S1B 119.1(10) . . ?
C2B' C1B' S2B 117.6(15) . . ?
C1B' C2B' S1B 114.3(12) . . ?
S1B C3B S3B 115.9(3) . . ?
C4B C3B S1B 127.6(5) . . ?
C4B C3B S3B 116.5(5) . . ?
S2B C4B S4B 113.8(4) . . ?
C3B C4B S2B 129.9(5) . . ?
C3B C4B S4B 116.3(4) . . ?
S4B C5B S3B 114.6(3) . . ?
C6B C5B S3B 123.5(4) . . ?
C6B C5B S4B 121.9(4) . . ?
S6B C6B S5B 114.7(3) . . ?
C5B C6B S5B 123.6(4) . . ?
C5B C6B S6B 121.7(4) . . ?
S5B C9B S7B 116.0(4) . . ?
C10B C9B S5B 117.3(4) . . ?
C10B C9B S7B 126.6(5) . . ?
S6B C10B S8B 115.0(4) . . ?
C9B C10B S6B 115.9(4) . . ?
C9B C10B S8B 129.1(5) . . ?
S8A C10A S6A 117.3(4) . . ?
C9A C10A S6A 116.4(5) . . ?
C9A C10A S8A 126.3(5) . . ?
C8B C7B S7B 117.7(8) . . ?
C7B C8B S8B 118.9(7) . . ?

loop_
_geom_bond_atom_site_label_1
_geom_bond_atom_site_label_2
_geom_bond_distance
_geom_bond_site_symmetry_2
_geom_bond_publ_flag
O19A S22A 1.462(10) . ?
O20A S22A 1.472(10) . ?
O21A S22A 1.482(9) . ?
S22A C15A 1.767(11) . ?
C15A C16A 1.390(12) . ?
C15A C13 1.351(12) . ?
C16A C17 1.451(12) . ?
S22B O19B 1.465(13) . ?
S22B O20B 1.464(13) . ?
S22B O21B 1.472(14) . ?
S22B C15B 1.799(15) . ?
C15B C16B 1.438(16) . ?
C15B C13 1.491(14) . ?
C16B C17 1.363(14) . ?
C1 C2 1.369(10) . ?
C1 C6 1.411(10) . ?
C2 C3 1.387(11) . ?
C3 C4 1.374(13) . ?
C4 C5 1.404(12) . ?
C5 C6 1.428(10) . ?
C5 C7 1.416(11) . ?
C6 C10 1.437(10) . ?
C10 C9 1.394(11) . ?
C10 C14 1.452(11) . ?
C8 C9 1.433(14) . ?
C8 C7 1.340(14) . ?
C9 C11 1.415(14) . ?
C11 C12 1.343(18) . ?
C12 C13 1.467(16) . ?
C13 C14 1.430(10) . ?
C14 C18 1.391(13) . ?
C17 C18 1.378(12) . ?
S1A C2A' 1.71(3) . ?
S1A C2A 1.87(3) . ?
S1A C3A 1.743(6) . ?
S2A C1A 1.906(19) . ?
S2A C1A' 1.70(3) . ?
S2A C4A 1.739(6) . ?
S3A C3A 1.747(6) . ?
S3A C5A 1.730(6) . ?
S4A C4A 1.746(6) . ?
S4A C5A 1.737(6) . ?
S5A C6A 1.732(6) . ?
S5A C9A 1.747(6) . ?
S6A C6A 1.734(6) . ?
S6A C10A 1.757(6) . ?
S7A C9A 1.735(6) . ?
S7A C7A 1.790(14) . ?
S7A C7A' 1.804(12) . ?
S8A C8A 1.841(11) . ?
S8A C8A' 1.776(13) . ?
S8A C10A 1.740(6) . ?
C1A C2A' 1.59(3) . ?
C1A' C2A 1.40(3) . ?
C3A C4A 1.331(9) . ?
C5A C6A 1.355(8) . ?
C9A C10A 1.344(9) . ?
O1A S10A 1.577(12) . ?
S10A Cl2A 2.132(4) . ?
S10A Cl3A 2.053(5) . ?
O1B S10B 1.494(14) . ?
S10B Cl3B 2.053(5) . ?
S10B Cl2B 2.184(4) . ?
O1C S10C 1.494(14) . ?
S10C Cl2C 2.132(4) . ?
S10C Cl3C 2.184(4) . ?
C7A C8A 1.507(18) . ?
C7A' C8A' 1.489(19) . ?
S1B C2B 1.807(12) . ?
S1B C2B' 1.737(12) . ?
S1B C3B 1.743(6) . ?
S2B C1B 1.768(10) . ?
S2B C1B' 1.800(14) . ?
S2B C4B 1.734(6) . ?
S3B C3B 1.744(6) . ?
S3B C5B 1.723(6) . ?
S4B C4B 1.743(6) . ?
S4B C5B 1.722(6) . ?
S5B C6B 1.723(5) . ?
S5B C9B 1.737(6) . ?
S6B C6B 1.722(6) . ?
S6B C10B 1.733(6) . ?
S7B C9B 1.746(6) . ?
S7B C7B 1.789(10) . ?
S8B C10B 1.743(6) . ?
S8B C8B 1.769(9) . ?
C1B C2B 1.539(16) . ?
C1B' C2B' 1.522(18) . ?
C3B C4B 1.349(9) . ?
C5B C6B 1.370(8) . ?
C9B C10B 1.345(9) . ?
C7B C8B 1.446(15) . ?

loop_
_exptl_oxdiff_crystal_face_indexfrac_h
_exptl_oxdiff_crystal_face_indexfrac_k
_exptl_oxdiff_crystal_face_indexfrac_l
_exptl_oxdiff_crystal_face_x
_exptl_oxdiff_crystal_face_y
_exptl_oxdiff_crystal_face_z
0.9999 -0.0002 -0.0001 -0.0012 -0.0280 -0.1333
4.0005 5.0002 2.9998 0.1218 0.5650 -0.3407
-1.0009 -5.0009 -3.0001 -0.1254 -0.6490 -0.0593
-0.9999 0.0002 0.0001 0.0012 0.0280 0.1333
0.0003 -0.9995 5.0002 0.5072 -0.0597 0.0272
-0.0003 0.9995 -5.0002 -0.5072 0.0597 -0.0272
-2.9985 5.0018 3.0005 0.1301 0.7609 0.5926
